data_7214697
loop_
_publ_author_name
'Xiao, Li-Na'
'Hu, Yang-Yang'
'Wang, La-Mei'
'Wang, Yan'
'Xu, Jia-Ning'
'Ding, Hong'
'Cui, Xiao-Bing'
'Xu, Ji-Qing'

_publ_section_title
;
 New compounds based on polyoxometalates and metal halide clusters
;
_journal_issue 24
_journal_name_full CrystEngComm
_journal_page_first 8589
_journal_paper_doi 10.1039/c2ce26254a
_journal_volume 14
_journal_year 2012
_chemical_formula_sum 'C144 H102 Cu8 I3 N24 O43 P W12'
_chemical_formula_weight 5982.65
_chemical_name_systematic
;
?
;
_space_group_IT_number 2
_symmetry_cell_setting triclinic
_symmetry_space_group_name_Hall '-P 1'
_symmetry_space_group_name_H-M 'P -1'
_atom_sites_solution_hydrogens geom
_atom_sites_solution_primary direct
_atom_sites_solution_secondary difmap
_audit_creation_method SHELXL-97
_cell_angle_alpha 63.48(3)
_cell_angle_beta 67.83(3)
_cell_angle_gamma 77.24(3)
_cell_formula_units_Z 1
_cell_length_a 15.705(3)
_cell_length_b 17.062(3)
_cell_length_c 18.009(4)
_cell_measurement_temperature 293(2)
_cell_volume 3990.7(19)
_computing_structure_refinement 'SHELXL-97 (Sheldrick, 1997)'
_computing_structure_solution 'SHELXS-97 (Sheldrick, 1990)'
_diffrn_ambient_temperature 293(2)
_diffrn_measured_fraction_theta_full 0.944
_diffrn_measured_fraction_theta_max 0.944
_diffrn_radiation_monochromator graphite
_diffrn_radiation_source 'fine-focus sealed tube'
_diffrn_radiation_type MoK\a
_diffrn_radiation_wavelength 0.71073
_diffrn_reflns_av_R_equivalents 0.0864
_diffrn_reflns_av_sigmaI/netI 0.1222
_diffrn_reflns_limit_h_max 20
_diffrn_reflns_limit_h_min -18
_diffrn_reflns_limit_k_max 22
_diffrn_reflns_limit_k_min -21
_diffrn_reflns_limit_l_max 23
_diffrn_reflns_limit_l_min -23
_diffrn_reflns_number 36586
_diffrn_reflns_theta_full 27.48
_diffrn_reflns_theta_max 27.48
_diffrn_reflns_theta_min 3.03
_exptl_absorpt_coefficient_mu 10.320
_exptl_absorpt_correction_T_max 0.2000
_exptl_absorpt_correction_T_min 0.1319
_exptl_absorpt_correction_type empirical
_exptl_absorpt_process_details
;
Higashi, T. (1995). Program for Absorption Correction.
Rigaku Corporation, Tokyo, Japan.
;
_exptl_crystal_density_diffrn 2.489
_exptl_crystal_density_method 'not measured'
_exptl_crystal_F_000 2771
_exptl_crystal_size_max 0.33
_exptl_crystal_size_mid 0.25
_exptl_crystal_size_min 0.23
_refine_diff_density_max 3.444
_refine_diff_density_min -3.574
_refine_diff_density_rms 0.346
_refine_ls_extinction_method none
_refine_ls_goodness_of_fit_ref 1.053
_refine_ls_hydrogen_treatment constr
_refine_ls_matrix_type full
_refine_ls_number_parameters 997
_refine_ls_number_reflns 17274
_refine_ls_number_restraints 194
_refine_ls_restrained_S_all 1.048
_refine_ls_R_factor_all 0.1565
_refine_ls_R_factor_gt 0.0925
_refine_ls_shift/su_max 0.027
_refine_ls_shift/su_mean 0.002
_refine_ls_structure_factor_coef Fsqd
_refine_ls_weighting_details 'calc w=1/[\s^2^(Fo^2^)+(0.1602P)^2^+4.9055P] where P=(Fo^2^+2Fc^2^)/3'
_refine_ls_weighting_scheme calc
_refine_ls_wR_factor_gt 0.2472
_refine_ls_wR_factor_ref 0.2993
_reflns_number_gt 9182
_reflns_number_total 17274
_reflns_threshold_expression >2sigma(I)
_cod_data_source_file c2ce26254a.txt
_cod_data_source_block k6
_cod_original_cell_volume 3990.7(14)
_cod_original_sg_symbol_H-M p-1
_cod_database_code 7214697

loop_
_symmetry_equiv_pos_as_xyz
'x, y, z'
'-x, -y, -z'

loop_
_atom_site_label
_atom_site_type_symbol
_atom_site_fract_x
_atom_site_fract_y
_atom_site_fract_z
_atom_site_U_iso_or_equiv
_atom_site_adp_type
_atom_site_occupancy
_atom_site_symmetry_multiplicity
_atom_site_calc_flag
_atom_site_refinement_flags
N12 N -0.165(3) 0.322(3) 0.619(3) 0.150(11) Uani 1 1 d U
W1 W 0.62022(7) -0.03168(7) 0.64408(7) 0.0667(3) Uani 1 1 d .
W2 W 0.68589(7) -0.16316(8) 0.52262(7) 0.0750(4) Uani 1 1 d .
W3 W 0.43723(6) 0.13395(7) 0.61973(6) 0.0578(3) Uani 1 1 d .
W4 W 0.54599(6) 0.22510(6) 0.39001(6) 0.0514(2) Uani 1 1 d .
W5 W 0.38955(5) -0.09198(5) 0.73112(5) 0.0409(2) Uani 1 1 d .
W6 W 0.73124(5) 0.06090(6) 0.41521(6) 0.0489(2) Uani 1 1 d .
P1 P 0.5000 0.0000 0.5000 0.0356(14) Uani 1 2 d S
O1 O 0.4672(16) 0.0967(16) 0.4957(17) 0.040(5) Uani 0.50 1 d PU
O2 O 0.5999(13) -0.0150(14) 0.5120(17) 0.036(6) Uani 0.50 1 d P
O3 O 0.4883(17) -0.0072(17) 0.5861(16) 0.042(6) Uani 0.50 1 d P
O4 O 0.4431(14) -0.0544(15) 0.5680(15) 0.031(4) Uani 0.50 1 d PU
O5 O 0.4068(12) 0.1974(11) 0.6768(12) 0.071(4) Uani 1 1 d .
O6 O 0.7094(10) 0.0735(9) 0.3126(11) 0.055(4) Uani 1 1 d .
O7 O 0.5716(13) 0.3317(10) 0.3404(13) 0.073(5) Uani 1 1 d .
O8 O 0.3791(9) 0.0296(12) 0.7039(14) 0.077(6) Uani 1 1 d .
O9 O 0.7726(12) -0.2444(11) 0.5342(13) 0.077(5) Uani 1 1 d .
O10 O 0.8392(10) 0.0905(13) 0.3739(12) 0.075(5) Uani 1 1 d .
O11 O 0.5128(10) -0.0925(11) 0.7247(16) 0.087(7) Uani 1 1 d .
O12 O 0.6621(10) 0.1704(10) 0.4021(11) 0.057(4) Uani 1 1 d .
O13 O 0.5490(9) 0.0744(11) 0.6406(14) 0.074(5) Uani 1 1 d .
O14 O 0.3348(13) -0.1383(14) 0.8400(12) 0.093(6) Uani 1 1 d .
O15 O 0.7532(17) -0.0600(12) 0.4439(11) 0.102(7) Uani 1 1 d .
O16 O 0.6820(14) -0.0420(14) 0.7078(14) 0.092(6) Uani 1 1 d .
O17 O 0.3384(11) 0.158(2) 0.5722(14) 0.132(11) Uani 1 1 d .
O18 O 0.7064(17) 0.0395(11) 0.5311(13) 0.102(7) Uani 1 1 d .
O19 O 0.4206(11) 0.234(2) 0.4015(13) 0.133(11) Uani 1 1 d .
O20 O 0.6738(17) -0.1264(12) 0.6146(14) 0.110(8) Uani 1 1 d .
O21 O 0.5125(17) 0.2206(17) 0.5037(18) 0.116(7) Uani 1 1 d U
O22 O 0.4271(11) -0.1929(11) 0.7064(11) 0.065(4) Uani 1 1 d .
Cu1 Cu 0.2419(2) 0.0277(3) 0.0145(3) 0.0906(11) Uani 1 1 d .
Cu2 Cu 0.7425(2) 0.5354(2) 0.0197(3) 0.0863(11) Uani 1 1 d .
Cu3 Cu -0.1270(3) 0.4150(4) 0.6208(4) 0.1253(18) Uani 1 1 d .
Cu4 Cu -0.0129(3) 0.4821(4) 0.6502(4) 0.1250(19) Uani 1 1 d .
I1 I -0.14116(14) 0.38832(17) 0.78062(18) 0.1025(7) Uani 1 1 d .
I2 I 0.0405(4) 0.4325(5) 0.5206(4) 0.1257(19) Uani 0.50 1 d P
C1 C 0.353(3) 0.172(3) -0.003(3) 0.154(19) Uani 1 1 d DU
H1A H 0.3192 0.2167 -0.0355 0.185 Uiso 1 1 calc R
C2 C 0.418(4) 0.194(3) 0.019(4) 0.18(3) Uani 1 1 d DU
H2A H 0.4299 0.2529 -0.0026 0.219 Uiso 1 1 calc R
C3 C 0.462(3) 0.134(3) 0.071(3) 0.122(16) Uani 1 1 d U
H3A H 0.4993 0.1527 0.0886 0.147 Uiso 1 1 calc R
C4 C 0.458(2) 0.045(3) 0.100(2) 0.104(12) Uani 1 1 d .
C5 C 0.502(3) -0.026(2) 0.147(3) 0.110(9) Uani 1 1 d DU
H5A H 0.5434 -0.0141 0.1656 0.132 Uiso 1 1 calc R
C6 C 0.494(2) -0.115(2) 0.171(2) 0.107(9) Uani 1 1 d DU
H6A H 0.5327 -0.1580 0.1991 0.129 Uiso 1 1 calc R
C7 C 0.428(3) -0.135(3) 0.152(2) 0.099(12) Uani 1 1 d .
C8 C 0.419(2) -0.208(4) 0.163(3) 0.117(15) Uani 1 1 d .
H8A H 0.4589 -0.2523 0.1880 0.140 Uiso 1 1 calc R
C9 C 0.356(2) -0.234(2) 0.144(3) 0.136(17) Uani 1 1 d .
H9A H 0.3466 -0.2925 0.1637 0.164 Uiso 1 1 calc R
C10 C 0.305(2) -0.165(2) 0.091(3) 0.111(12) Uani 1 1 d .
H10A H 0.2656 -0.1787 0.0709 0.134 Uiso 1 1 calc R
C11 C 0.3756(16) -0.059(2) 0.0986(17) 0.070(7) Uani 1 1 d .
C12 C 0.3880(17) 0.026(2) 0.071(2) 0.078(8) Uani 1 1 d U
C13 C 0.075(3) 0.019(3) 0.175(3) 0.17(2) Uani 1 1 d .
H13A H 0.1178 0.0002 0.2047 0.203 Uiso 1 1 calc R
C14 C -0.026(4) 0.028(4) 0.220(4) 0.160(16) Uani 1 1 d U
H14A H -0.0510 0.0041 0.2809 0.191 Uiso 1 1 calc R
C15 C -0.074(3) 0.067(3) 0.174(3) 0.139(16) Uani 1 1 d U
H15A H -0.1340 0.0850 0.1992 0.167 Uiso 1 1 calc R
C16 C -0.042(2) 0.087(2) 0.083(3) 0.103(10) Uani 1 1 d U
C17 C -0.100(2) 0.124(2) 0.022(3) 0.120(13) Uani 1 1 d U
H17A H -0.1637 0.1322 0.0458 0.144 Uiso 1 1 calc R
C18 C -0.064(2) 0.146(2) -0.065(3) 0.112(12) Uani 1 1 d U
H18A H -0.1007 0.1698 -0.1012 0.135 Uiso 1 1 calc R
C19 C 0.0339(18) 0.1316(18) -0.098(2) 0.081(8) Uani 1 1 d U
C20 C 0.072(2) 0.141(3) -0.184(3) 0.118(13) Uani 1 1 d U
H20A H 0.0347 0.1578 -0.2181 0.142 Uiso 1 1 calc R
C21 C 0.169(2) 0.126(3) -0.221(3) 0.117(13) Uani 1 1 d U
H21A H 0.1993 0.1406 -0.2801 0.140 Uiso 1 1 calc R
C22 C 0.215(2) 0.086(2) -0.154(2) 0.089(9) Uani 1 1 d .
H22A H 0.2772 0.0667 -0.1711 0.107 Uiso 1 1 calc R
C23 C 0.0871(14) 0.0934(17) -0.048(2) 0.078(8) Uani 1 1 d .
C24 C 0.0502(16) 0.0759(15) 0.0464(19) 0.069(7) Uani 1 1 d .
C25 C 0.7398(18) 0.632(2) -0.168(2) 0.096(10) Uani 1 1 d U
H25A H 0.8033 0.6208 -0.1864 0.115 Uiso 1 1 calc R
C26 C 0.694(3) 0.687(2) -0.235(2) 0.106(11) Uani 1 1 d .
H26A H 0.7284 0.7133 -0.2936 0.128 Uiso 1 1 calc R
C27 C 0.6031(17) 0.6983(15) -0.2081(14) 0.068(7) Uani 1 1 d .
H27A H 0.5729 0.7321 -0.2491 0.081 Uiso 1 1 calc R
C28 C 0.5522(15) 0.6605(14) -0.1206(17) 0.061(6) Uani 1 1 d .
C29 C 0.4537(16) 0.6631(14) -0.0854(17) 0.058(6) Uani 1 1 d .
H29A H 0.4194 0.6927 -0.1236 0.069 Uiso 1 1 calc R
C30 C 0.4094(16) 0.6248(18) 0.0000(19) 0.069(7) Uani 1 1 d .
H30A H 0.3453 0.6288 0.0188 0.083 Uiso 1 1 calc R
C31 C 0.4538(15) 0.5792(16) 0.0620(18) 0.063(6) Uani 1 1 d .
C32 C 0.409(2) 0.5361(18) 0.156(2) 0.086(9) Uani 1 1 d .
H32A H 0.3449 0.5368 0.1793 0.104 Uiso 1 1 calc R
C33 C 0.466(3) 0.492(2) 0.211(2) 0.095(10) Uani 1 1 d .
H33A H 0.4414 0.4632 0.2711 0.115 Uiso 1 1 calc R
C34 C 0.556(2) 0.495(2) 0.171(2) 0.086(9) Uani 1 1 d .
H34A H 0.5916 0.4664 0.2077 0.104 Uiso 1 1 calc R
C35 C 0.5535(17) 0.5734(13) 0.0323(15) 0.057(5) Uani 1 1 d .
C36 C 0.6024(16) 0.6084(13) -0.0569(15) 0.057(6) Uani 1 1 d .
C37 C 0.8624(18) 0.6758(16) -0.009(2) 0.076(8) Uani 1 1 d .
H37A H 0.8286 0.7179 -0.0436 0.091 Uiso 1 1 calc R
C38 C 0.933(2) 0.7009(19) 0.007(2) 0.097(10) Uani 1 1 d .
H38A H 0.9465 0.7595 -0.0168 0.116 Uiso 1 1 calc R
C39 C 0.978(3) 0.641(2) 0.055(3) 0.105(11) Uani 1 1 d .
H39A H 1.0219 0.6561 0.0688 0.126 Uiso 1 1 calc R
C40 C 0.9619(15) 0.5494(16) 0.0890(16) 0.060(6) Uani 1 1 d .
C41 C 1.0145(16) 0.476(2) 0.141(2) 0.085(9) Uani 1 1 d .
H41A H 1.0629 0.4891 0.1509 0.102 Uiso 1 1 calc R
C42 C 0.9947(17) 0.396(2) 0.1728(18) 0.072(7) Uani 1 1 d .
H42A H 1.0274 0.3516 0.2071 0.086 Uiso 1 1 calc R
C43 C 0.9257(16) 0.3739(19) 0.1568(18) 0.068(7) Uani 1 1 d .
C44 C 0.894(2) 0.2858(18) 0.192(2) 0.090(10) Uani 1 1 d .
H44A H 0.9246 0.2380 0.2257 0.109 Uiso 1 1 calc R
C45 C 0.824(2) 0.2731(17) 0.177(2) 0.088(9) Uani 1 1 d .
H45A H 0.7994 0.2183 0.2051 0.105 Uiso 1 1 calc R
C46 C 0.7893(19) 0.3378(17) 0.124(2) 0.079(8) Uani 1 1 d .
H46A H 0.7463 0.3233 0.1091 0.095 Uiso 1 1 calc R
C47 C 0.8759(12) 0.4407(13) 0.1071(13) 0.043(4) Uani 1 1 d .
C48 C 0.8901(14) 0.5290(14) 0.0768(16) 0.055(5) Uani 1 1 d .
C49 C 0.1664(18) 0.3783(16) 0.6774(16) 0.165(14) Uani 1 1 d U
H49A H 0.1466 0.3284 0.6820 0.198 Uiso 1 1 calc R
C50 C 0.2509(18) 0.3746(16) 0.6876(16) 0.139(13) Uani 1 1 d RU
H50A H 0.2858 0.3216 0.7020 0.167 Uiso 1 1 d R
C51 C 0.2831(18) 0.4501(16) 0.6762(16) 0.159(15) Uani 1 1 d RU
H51A H 0.3396 0.4477 0.6830 0.191 Uiso 1 1 d R
C52 C 0.2309(18) 0.5294(16) 0.6547(16) 0.129(12) Uani 1 1 d RDU
C53 C 0.264(2) 0.608(2) 0.638(2) 0.130(17) Uani 1 1 d D
H53A H 0.3203 0.6136 0.6399 0.157 Uiso 1 1 calc R
C54 C 0.2026(10) 0.6707(7) 0.6198(9) 0.17(2) Uani 1 1 d U
H54A H 0.2211 0.7217 0.6141 0.198 Uiso 1 1 calc R
C55 C 0.1264(10) 0.6863(7) 0.6069(9) 0.151(13) Uani 1 1 d RU
C56 C 0.0694(10) 0.7616(7) 0.5824(9) 0.176(14) Uani 1 1 d RU
H56A H 0.0885 0.8159 0.5681 0.212 Uiso 1 1 d R
C57 C -0.0160(10) 0.7558(7) 0.5794(9) 0.202(18) Uani 1 1 d RU
H57A H -0.0541 0.8063 0.5630 0.243 Uiso 1 1 d R
C58 C -0.0444(10) 0.6747(7) 0.6008(9) 0.149(13) Uani 1 1 d RU
H58A H -0.1016 0.6705 0.5990 0.179 Uiso 1 1 d R
C59 C 0.0980(10) 0.6051(7) 0.6284(9) 0.110(12) Uani 1 1 d R
C60 C 0.1484(10) 0.5251(7) 0.6511(9) 0.102(11) Uani 1 1 d R
C61 C -0.2894(10) 0.5585(7) 0.5654(9) 0.161(11) Uani 1 1 d RU
H61A H -0.2596 0.6018 0.5623 0.193 Uiso 1 1 d R
C62 C -0.3740(10) 0.5791(7) 0.5508(9) 0.185(12) Uani 1 1 d RU
H62A H -0.4005 0.6361 0.5377 0.222 Uiso 1 1 d R
C63 C -0.4191(10) 0.5145(7) 0.5558(9) 0.170(13) Uani 1 1 d RDU
H63A H -0.4757 0.5283 0.5460 0.204 Uiso 1 1 d R
C64 C -0.3795(10) 0.4293(7) 0.5753(9) 0.122(11) Uani 1 1 d RDU
C65 C -0.407(3) 0.3521(19) 0.583(3) 0.147(14) Uani 1 1 d DU
H65A H -0.4621 0.3563 0.5739 0.176 Uiso 1 1 calc R
C66 C -0.3600(4) 0.2712(4) 0.6028(5) 0.188(17) Uani 1 1 d DU
H66A H -0.3873 0.2253 0.6075 0.225 Uiso 1 1 calc R
C67 C -0.2869(4) 0.2555(4) 0.6142(5) 0.148(13) Uani 1 1 d RU
C68 C -0.2390(4) 0.1738(4) 0.6344(5) 0.215(16) Uani 1 1 d RU
H68A H -0.2625 0.1264 0.6377 0.259 Uiso 1 1 d R
C69 C -0.1559(4) 0.1628(4) 0.6497(5) 0.238(17) Uani 1 1 d RU
H69A H -0.1238 0.1082 0.6633 0.286 Uiso 1 1 d R
C70 C -0.1208(4) 0.2336(4) 0.6448(5) 0.23(2) Uani 1 1 d RU
H70A H -0.0670 0.2241 0.6588 0.272 Uiso 1 1 d R
C71 C -0.2518(4) 0.3262(4) 0.6093(5) 0.113(11) Uani 1 1 d RU
C72 C -0.2955(4) 0.4095(4) 0.5892(5) 0.113(13) Uani 1 1 d R
N1 N 0.3370(4) 0.0889(4) 0.0198(5) 0.112(10) Uani 1 1 d RU
N2 N 0.3157(4) -0.0806(4) 0.0707(5) 0.082(7) Uani 1 1 d R
N3 N 0.1018(4) 0.0379(4) 0.0895(5) 0.104(9) Uani 1 1 d R
N4 N 0.1785(4) 0.0741(4) -0.0741(5) 0.068(5) Uani 1 1 d R
N5 N 0.6936(4) 0.5978(4) -0.0821(5) 0.080(6) Uani 1 1 d RU
N6 N 0.6028(4) 0.5323(4) 0.0888(5) 0.065(5) Uani 1 1 d R
N7 N 0.8465(4) 0.5937(4) 0.0251(5) 0.077(6) Uani 1 1 d R
N8 N 0.8038(4) 0.4214(4) 0.0869(5) 0.064(5) Uani 1 1 d R
N9 N 0.1156(4) 0.4504(4) 0.6618(5) 0.120(11) Uani 1 1 d RU
N10 N 0.0120(4) 0.6002(4) 0.6246(5) 0.109(9) Uani 1 1 d RU
N11 N -0.2505(4) 0.4742(4) 0.5842(5) 0.121(9) Uani 1 1 d RU
OW2 O 0.153(4) 0.141(4) 0.231(5) 0.31(2) Uani 1 1 d U
OW1 O -0.076(8) 0.996(8) 0.542(8) 0.29(2) Uani 0.50 1 d PU

loop_
_atom_site_aniso_label
_atom_site_aniso_U_11
_atom_site_aniso_U_22
_atom_site_aniso_U_33
_atom_site_aniso_U_23
_atom_site_aniso_U_13
_atom_site_aniso_U_12
N12 0.150(11) 0.151(11) 0.150(11) -0.060(5) -0.048(4) -0.0094(12)
W1 0.0769(6) 0.0718(7) 0.0572(7) -0.0235(6) -0.0359(5) 0.0052(5)
W2 0.0559(5) 0.0898(8) 0.0482(6) -0.0106(6) -0.0184(5) 0.0187(6)
W3 0.0492(5) 0.0851(7) 0.0475(6) -0.0353(6) -0.0144(4) -0.0027(5)
W4 0.0474(4) 0.0507(5) 0.0399(5) 0.0058(4) -0.0179(4) -0.0190(4)
W5 0.0405(4) 0.0447(4) 0.0271(4) -0.0044(4) -0.0082(3) -0.0100(3)
W6 0.0425(4) 0.0428(5) 0.0400(5) -0.0008(4) -0.0071(3) -0.0091(3)
P1 0.032(3) 0.040(4) 0.020(3) -0.001(3) -0.009(2) 0.002(3)
O1 0.040(5) 0.040(5) 0.040(5) -0.016(2) -0.0131(19) -0.0026(11)
O2 0.021(9) 0.023(11) 0.062(17) -0.004(12) -0.022(11) -0.011(8)
O3 0.056(14) 0.049(15) 0.021(13) -0.003(12) -0.015(11) -0.022(12)
O4 0.031(5) 0.031(5) 0.030(5) -0.012(2) -0.0100(17) -0.0019(10)
O5 0.093(12) 0.055(10) 0.057(11) -0.016(9) -0.014(9) -0.023(9)
O6 0.070(9) 0.041(8) 0.071(11) -0.018(8) -0.041(8) -0.012(7)
O7 0.111(13) 0.039(8) 0.088(14) -0.015(9) -0.066(12) 0.003(9)
O8 0.033(7) 0.086(12) 0.139(18) -0.061(13) -0.041(9) 0.000(7)
O9 0.078(11) 0.053(10) 0.078(13) -0.019(10) -0.010(10) -0.006(9)
O10 0.049(8) 0.116(15) 0.077(13) -0.042(12) -0.027(8) -0.015(9)
O11 0.043(8) 0.062(11) 0.17(2) -0.072(14) -0.028(11) 0.012(8)
O12 0.059(8) 0.055(9) 0.074(11) -0.023(9) -0.034(8) -0.014(7)
O13 0.035(7) 0.064(10) 0.124(16) -0.042(11) -0.008(8) -0.025(7)
O14 0.080(11) 0.107(16) 0.052(12) -0.024(12) -0.012(9) 0.033(11)
O15 0.19(2) 0.051(10) 0.024(9) 0.008(8) -0.026(12) 0.012(12)
O16 0.105(14) 0.100(15) 0.077(15) -0.030(13) -0.023(12) -0.041(12)
O17 0.046(9) 0.26(3) 0.059(13) -0.016(17) -0.014(9) -0.054(13)
O18 0.18(2) 0.030(9) 0.061(13) -0.009(9) -0.025(13) 0.002(11)
O19 0.049(9) 0.29(3) 0.052(12) -0.041(17) -0.016(9) -0.055(14)
O20 0.148(19) 0.044(10) 0.070(15) 0.007(10) -0.008(13) 0.005(12)
O21 0.115(7) 0.116(7) 0.116(7) -0.046(3) -0.037(2) -0.0074(11)
O22 0.074(10) 0.061(10) 0.065(11) -0.012(9) -0.047(9) 0.006(8)
Cu1 0.075(2) 0.100(3) 0.099(3) -0.047(3) -0.030(2) 0.011(2)
Cu2 0.0757(19) 0.077(2) 0.085(3) 0.008(2) -0.053(2) -0.0056(17)
Cu3 0.113(3) 0.156(5) 0.150(5) -0.079(4) -0.044(3) -0.046(3)
Cu4 0.076(2) 0.165(5) 0.186(5) -0.109(4) -0.037(3) -0.029(3)
I1 0.0805(12) 0.1262(19) 0.118(2) -0.0522(17) -0.0398(13) -0.0168(12)
I2 0.103(3) 0.175(6) 0.128(5) -0.078(5) -0.030(3) -0.038(3)
C1 0.14(3) 0.11(3) 0.19(5) -0.10(4) 0.02(3) -0.02(3)
C2 0.29(7) 0.09(3) 0.19(6) -0.08(4) -0.05(4) -0.05(3)
C3 0.12(3) 0.17(4) 0.10(3) -0.10(3) 0.04(2) -0.10(3)
C4 0.11(2) 0.14(3) 0.09(3) -0.09(3) -0.010(19) -0.01(2)
C5 0.110(9) 0.110(9) 0.110(9) -0.044(4) -0.035(3) -0.0070(12)
C6 0.107(9) 0.107(9) 0.107(9) -0.043(4) -0.034(3) -0.0067(12)
C7 0.11(3) 0.14(3) 0.08(2) -0.06(3) -0.04(2) 0.00(2)
C8 0.067(19) 0.18(5) 0.10(3) -0.07(3) -0.038(19) 0.04(3)
C9 0.08(2) 0.06(2) 0.18(4) -0.02(3) 0.01(2) 0.001(18)
C10 0.09(2) 0.058(18) 0.15(4) -0.02(2) -0.03(2) -0.015(17)
C11 0.061(13) 0.11(2) 0.054(16) -0.043(17) -0.024(12) 0.008(14)
C12 0.064(14) 0.083(18) 0.08(2) -0.058(17) 0.025(12) -0.026(12)
C13 0.16(4) 0.15(4) 0.08(3) -0.03(3) 0.03(3) 0.04(3)
C14 0.160(16) 0.160(16) 0.160(16) -0.064(7) -0.051(5) -0.0100(14)
C15 0.10(2) 0.15(4) 0.13(3) -0.10(3) 0.04(2) 0.02(3)
C16 0.085(19) 0.07(2) 0.14(3) -0.07(2) 0.019(17) -0.006(15)
C17 0.052(15) 0.056(18) 0.19(3) -0.03(2) 0.011(17) -0.021(13)
C18 0.062(17) 0.053(17) 0.17(3) 0.00(2) -0.03(2) -0.009(14)
C19 0.062(14) 0.055(15) 0.09(2) -0.009(16) -0.009(14) -0.009(13)
C20 0.098(18) 0.15(4) 0.12(3) -0.07(3) -0.06(2) 0.03(2)
C21 0.059(13) 0.13(3) 0.15(4) -0.03(3) -0.051(19) -0.013(18)
C22 0.066(15) 0.10(2) 0.08(2) -0.02(2) -0.020(15) 0.006(16)
C23 0.032(10) 0.058(15) 0.10(2) -0.016(16) 0.011(12) -0.011(10)
C24 0.055(13) 0.034(12) 0.08(2) -0.018(13) 0.011(12) 0.000(10)
C25 0.054(13) 0.13(3) 0.075(16) -0.011(19) -0.033(12) 0.004(16)
C26 0.12(3) 0.08(2) 0.08(2) 0.015(18) -0.06(2) 0.01(2)
C27 0.073(14) 0.045(13) 0.028(12) 0.024(10) -0.008(10) 0.005(11)
C28 0.058(12) 0.037(11) 0.070(17) 0.008(11) -0.035(12) -0.007(10)
C29 0.070(13) 0.043(12) 0.064(17) -0.005(12) -0.048(13) 0.003(10)
C30 0.054(12) 0.086(19) 0.08(2) -0.033(17) -0.026(13) -0.020(12)
C31 0.058(12) 0.058(14) 0.080(19) -0.025(14) -0.023(13) -0.018(11)
C32 0.078(17) 0.065(17) 0.07(2) -0.016(16) 0.024(15) -0.024(14)
C33 0.14(3) 0.08(2) 0.042(17) 0.011(15) -0.036(19) -0.03(2)
C34 0.09(2) 0.09(2) 0.07(2) -0.009(18) -0.053(18) -0.003(17)
C35 0.081(14) 0.033(10) 0.040(13) 0.004(10) -0.018(11) -0.017(10)
C36 0.070(13) 0.035(10) 0.046(14) 0.015(10) -0.037(11) 0.000(10)
C37 0.071(15) 0.040(13) 0.10(2) -0.013(14) -0.019(15) -0.015(11)
C38 0.11(2) 0.043(15) 0.12(3) -0.020(18) -0.02(2) -0.009(16)
C39 0.13(3) 0.07(2) 0.12(3) -0.03(2) -0.03(2) -0.03(2)
C40 0.053(11) 0.066(15) 0.054(15) -0.022(13) 0.002(10) -0.029(11)
C41 0.050(12) 0.15(3) 0.07(2) -0.04(2) -0.005(13) -0.047(16)
C42 0.061(13) 0.086(19) 0.060(17) -0.010(16) -0.025(13) -0.020(14)
C43 0.057(12) 0.088(19) 0.063(17) -0.026(16) -0.033(12) 0.004(13)
C44 0.081(18) 0.046(15) 0.07(2) 0.018(14) -0.005(15) 0.006(14)
C45 0.10(2) 0.035(13) 0.07(2) 0.018(13) -0.016(17) 0.001(14)
C46 0.089(18) 0.062(16) 0.09(2) -0.005(16) -0.043(17) -0.040(14)
C47 0.040(9) 0.045(11) 0.037(11) -0.006(10) -0.010(8) -0.015(8)
C48 0.045(10) 0.040(11) 0.068(16) -0.019(12) -0.008(10) -0.003(9)
C49 0.165(14) 0.165(14) 0.165(14) -0.066(6) -0.053(5) -0.0103(13)
C50 0.139(13) 0.139(13) 0.139(13) -0.056(5) -0.044(4) -0.0087(13)
C51 0.159(15) 0.159(15) 0.159(15) -0.064(6) -0.051(5) -0.0100(14)
C52 0.129(12) 0.129(12) 0.129(12) -0.052(5) -0.041(4) -0.0082(13)
C53 0.08(2) 0.26(5) 0.08(3) -0.08(3) 0.001(18) -0.09(3)
C54 0.19(4) 0.21(6) 0.08(3) -0.03(4) -0.05(4) -0.04(4)
C55 0.151(13) 0.151(13) 0.151(13) -0.061(5) -0.048(4) -0.0097(13)
C56 0.176(14) 0.176(14) 0.176(14) -0.071(6) -0.056(5) -0.0112(13)
C57 0.202(18) 0.202(18) 0.202(18) -0.081(7) -0.065(6) -0.0128(15)
C58 0.149(13) 0.149(13) 0.149(13) -0.060(5) -0.048(4) -0.0093(13)
C59 0.18(4) 0.12(3) 0.07(2) -0.05(2) -0.04(2) -0.06(3)
C60 0.076(18) 0.12(3) 0.10(3) -0.04(2) -0.001(17) -0.059(19)
C61 0.161(11) 0.160(11) 0.161(11) -0.065(5) -0.051(4) -0.0101(12)
C62 0.185(12) 0.185(12) 0.185(13) -0.074(5) -0.059(4) -0.0116(13)
C63 0.170(13) 0.170(13) 0.170(13) -0.068(5) -0.054(4) -0.0107(13)
C64 0.122(11) 0.122(11) 0.122(11) -0.049(5) -0.039(4) -0.0078(12)
C65 0.147(14) 0.147(14) 0.147(14) -0.059(6) -0.047(4) -0.0093(13)
C66 0.188(17) 0.188(17) 0.188(17) -0.076(7) -0.060(6) -0.0120(15)
C67 0.148(13) 0.148(13) 0.148(13) -0.060(5) -0.047(4) -0.0094(13)
C68 0.216(16) 0.215(16) 0.215(16) -0.087(7) -0.069(5) -0.0137(14)
C69 0.238(17) 0.238(17) 0.238(17) -0.096(7) -0.076(5) -0.0150(15)
C70 0.23(2) 0.23(2) 0.23(2) -0.091(8) -0.072(6) -0.0143(16)
C71 0.15(3) 0.11(3) 0.10(3) -0.05(3) -0.05(3) 0.01(2)
C72 0.081(18) 0.17(4) 0.06(2) 0.01(2) -0.037(16) -0.04(2)
N1 0.11(2) 0.065(16) 0.13(3) -0.063(18) 0.013(16) 0.001(14)
N2 0.077(14) 0.057(13) 0.081(17) -0.020(13) -0.003(12) -0.001(11)
N3 0.11(2) 0.072(17) 0.08(2) -0.037(17) 0.021(16) 0.000(16)
N4 0.047(10) 0.075(14) 0.075(16) -0.022(13) -0.017(10) -0.011(10)
N5 0.071(13) 0.072(14) 0.053(12) 0.022(11) -0.028(10) -0.013(11)
N6 0.075(12) 0.078(14) 0.038(12) 0.000(11) -0.034(10) -0.021(11)
N7 0.087(14) 0.045(11) 0.099(19) -0.020(13) -0.046(14) 0.005(11)
N8 0.057(10) 0.073(14) 0.067(14) -0.016(12) -0.031(10) -0.017(10)
N9 0.064(13) 0.14(2) 0.19(3) -0.11(3) -0.025(17) -0.019(15)
N10 0.13(2) 0.12(2) 0.07(2) -0.016(18) -0.040(17) -0.022(16)
N11 0.121(9) 0.121(9) 0.121(9) -0.049(4) -0.038(3) -0.0077(11)
OW2 0.31(2) 0.31(2) 0.31(2) -0.124(8) -0.099(6) -0.0196(16)
OW1 0.29(2) 0.29(2) 0.29(2) -0.115(10) -0.091(8) -0.0181(18)

loop_
_atom_type_symbol
_atom_type_description
_atom_type_scat_dispersion_real
_atom_type_scat_dispersion_imag
_atom_type_scat_source
C C 0.0033 0.0016 'International Tables Vol C Tables 4.2.6.8 and 6.1.1.4'
H H 0.0000 0.0000 'International Tables Vol C Tables 4.2.6.8 and 6.1.1.4'
Cu Cu 0.3201 1.2651 'International Tables Vol C Tables 4.2.6.8 and 6.1.1.4'
I I -0.4742 1.8119 'International Tables Vol C Tables 4.2.6.8 and 6.1.1.4'
N N 0.0061 0.0033 'International Tables Vol C Tables 4.2.6.8 and 6.1.1.4'
O O 0.0106 0.0060 'International Tables Vol C Tables 4.2.6.8 and 6.1.1.4'
P P 0.1023 0.0942 'International Tables Vol C Tables 4.2.6.8 and 6.1.1.4'
W W -0.8490 6.8722 'International Tables Vol C Tables 4.2.6.8 and 6.1.1.4'

loop_
_geom_angle_atom_site_label_1
_geom_angle_atom_site_label_2
_geom_angle_atom_site_label_3
_geom_angle
_geom_angle_site_symmetry_1
_geom_angle_site_symmetry_3
C71 N12 C70 113(3) . .
C71 N12 Cu3 121(2) . .
C70 N12 Cu3 124(2) . .
O16 W1 O20 99.3(11) . .
O16 W1 O13 101.1(9) . .
O20 W1 O13 159.0(9) . .
O16 W1 O11 104.2(10) . .
O20 W1 O11 91.7(9) . .
O13 W1 O11 87.9(6) . .
O16 W1 O18 97.0(10) . .
O20 W1 O18 85.9(8) . .
O13 W1 O18 86.9(7) . .
O11 W1 O18 158.8(9) . .
O16 W1 O2 155.1(9) . .
O20 W1 O2 68.1(9) . .
O13 W1 O2 91.2(8) . .
O11 W1 O2 97.8(8) . .
O18 W1 O2 61.8(8) . .
O16 W1 O3 162.5(9) . .
O20 W1 O3 93.7(10) . .
O13 W1 O3 67.4(7) . .
O11 W1 O3 63.5(9) . .
O18 W1 O3 95.6(9) . .
O2 W1 O3 42.1(7) . .
O9 W2 O17 102.7(11) . 2_656
O9 W2 O15 102.2(9) . .
O17 W2 O15 87.3(10) 2_656 .
O9 W2 O20 101.5(9) . .
O17 W2 O20 155.7(11) 2_656 .
O15 W2 O20 85.5(8) . .
O9 W2 O19 99.5(10) . 2_656
O17 W2 O19 87.9(9) 2_656 2_656
O15 W2 O19 158.4(10) . 2_656
O20 W2 O19 90.3(10) . 2_656
O9 W2 O1 155.2(8) . 2_656
O17 W2 O1 62.1(9) 2_656 2_656
O15 W2 O1 96.8(9) . 2_656
O20 W2 O1 95.8(9) . 2_656
O19 W2 O1 62.5(10) 2_656 2_656
O5 W3 O8 102.2(8) . .
O5 W3 O13 102.6(8) . .
O8 W3 O13 87.1(6) . .
O5 W3 O17 103.8(11) . .
O8 W3 O17 85.6(9) . .
O13 W3 O17 153.5(10) . .
O5 W3 O21 98.1(9) . .
O8 W3 O21 159.7(8) . .
O13 W3 O21 88.9(9) . .
O17 W3 O21 89.2(10) . .
O5 W3 O1 157.8(9) . .
O8 W3 O1 94.4(8) . .
O13 W3 O1 92.8(8) . .
O17 W3 O1 62.5(9) . .
O21 W3 O1 65.9(9) . .
O7 W4 O19 102.1(11) . .
O7 W4 O21 93.9(10) . .
O19 W4 O21 89.4(9) . .
O7 W4 O12 99.7(7) . .
O19 W4 O12 158.1(11) . .
O21 W4 O12 87.7(9) . .
O7 W4 O22 103.4(8) . 2_656
O19 W4 O22 88.0(8) . 2_656
O21 W4 O22 162.6(9) . 2_656
O12 W4 O22 88.3(6) . 2_656
O7 W4 O1 158.6(8) . .
O19 W4 O1 66.0(10) . .
O21 W4 O1 69.2(10) . .
O12 W4 O1 92.8(7) . .
O22 W4 O1 94.1(8) 2_656 .
O14 W5 O22 100.3(9) . .
O14 W5 O8 104.5(9) . .
O22 W5 O8 155.3(8) . .
O14 W5 O11 103.0(10) . .
O22 W5 O11 86.6(6) . .
O8 W5 O11 87.6(6) . .
O14 W5 O6 100.5(8) . 2_656
O22 W5 O6 87.6(6) . 2_656
O8 W5 O6 88.3(5) . 2_656
O11 W5 O6 156.4(9) . 2_656
O14 W5 O3 165.2(9) . .
O22 W5 O3 89.2(8) . .
O8 W5 O3 66.5(8) . .
O11 W5 O3 66.0(9) . .
O6 W5 O3 91.1(7) 2_656 .
O14 W5 O4 162.4(9) . .
O22 W5 O4 67.9(7) . .
O8 W5 O4 88.1(8) . .
O11 W5 O4 89.6(8) . .
O6 W5 O4 67.1(7) 2_656 .
O3 W5 O4 32.3(7) . .
O10 W6 O18 100.2(10) . .
O10 W6 O15 100.0(10) . .
O18 W6 O15 89.4(7) . .
O10 W6 O12 102.1(8) . .
O18 W6 O12 87.8(7) . .
O15 W6 O12 157.9(9) . .
O10 W6 O6 101.4(7) . .
O18 W6 O6 158.4(9) . .
O15 W6 O6 88.4(7) . .
O12 W6 O6 86.2(6) . .
O10 W6 O2 160.1(8) . .
O18 W6 O2 64.9(10) . .
O15 W6 O2 68.2(9) . .
O12 W6 O2 90.9(7) . .
O6 W6 O2 94.4(7) . .
O4 P1 O4 180(5) 2_656 .
O4 P1 O3 119.5(13) 2_656 .
O4 P1 O3 60.5(13) . .
O4 P1 O3 60.5(13) 2_656 2_656
O4 P1 O3 119.5(13) . 2_656
O3 P1 O3 180(2) . 2_656
O4 P1 O1 108.7(13) 2_656 2_656
O4 P1 O1 71.3(13) . 2_656
O3 P1 O1 104.3(14) . 2_656
O3 P1 O1 75.7(14) 2_656 2_656
O4 P1 O1 71.3(13) 2_656 .
O4 P1 O1 108.7(13) . .
O3 P1 O1 75.7(14) . .
O3 P1 O1 104.3(14) 2_656 .
O1 P1 O1 180(2) 2_656 .
O4 P1 O2 69.1(13) 2_656 .
O4 P1 O2 110.9(13) . .
O3 P1 O2 70.9(14) . .
O3 P1 O2 109.1(14) 2_656 .
O1 P1 O2 77.3(11) 2_656 .
O1 P1 O2 102.7(11) . .
O4 P1 O2 110.9(13) 2_656 2_656
O4 P1 O2 69.1(13) . 2_656
O3 P1 O2 109.1(14) . 2_656
O3 P1 O2 70.9(14) 2_656 2_656
O1 P1 O2 102.7(11) 2_656 2_656
O1 P1 O2 77.3(11) . 2_656
O2 P1 O2 180(2) . 2_656
P1 O1 O4 46.3(10) . 2_656
P1 O1 W4 125.2(13) . .
O4 O1 W4 79.0(12) 2_656 .
P1 O1 W3 122.3(14) . .
O4 O1 W3 137.6(14) 2_656 .
W4 O1 W3 94.6(8) . .
P1 O1 W2 119.9(12) . 2_656
O4 O1 W2 129.5(14) 2_656 2_656
W4 O1 W2 94.1(9) . 2_656
W3 O1 W2 92.5(7) . 2_656
P1 O2 O4 46.5(9) . 2_656
P1 O2 O3 50.0(9) . .
O4 O2 O3 86.7(14) 2_656 .
P1 O2 W6 128.2(13) . .
O4 O2 W6 81.7(12) 2_656 .
O3 O2 W6 144.1(14) . .
P1 O2 W1 122.9(13) . .
O4 O2 W1 142.7(14) 2_656 .
O3 O2 W1 72.9(11) . .
W6 O2 W1 96.7(7) . .
O4 O3 P1 54.6(12) . .
O4 O3 O2 98.2(17) . .
P1 O3 O2 59.0(11) . .
O4 O3 W5 78.4(15) . .
P1 O3 W5 132.9(14) . .
O2 O3 W5 140.2(15) . .
O4 O3 W1 138.4(18) . .
P1 O3 W1 124.0(14) . .
O2 O3 W1 65.0(10) . .
W5 O3 W1 91.2(8) . .
P1 O4 O3 64.9(14) . .
P1 O4 O2 64.4(12) . 2_656
O3 O4 O2 108.8(19) . 2_656
P1 O4 O1 62.4(12) . 2_656
O3 O4 O1 101.5(17) . 2_656
O2 O4 O1 95.9(16) 2_656 2_656
P1 O4 W5 134.2(12) . .
O3 O4 W5 69.3(13) . .
O2 O4 W5 132.7(13) 2_656 .
O1 O4 W5 131.3(14) 2_656 .
W5 O6 W6 140.4(9) 2_656 .
W3 O8 W5 141.0(10) . .
W5 O11 W1 138.2(13) . .
W4 O12 W6 140.0(7) . .
W1 O13 W3 139.5(8) . .
W6 O15 W2 136.6(12) . .
W2 O17 W3 141.9(12) 2_656 .
W6 O18 W1 135.7(13) . .
W4 O19 W2 137.1(15) . 2_656
W1 O20 W2 137.1(12) . .
W4 O21 W3 130.1(13) . .
W5 O22 W4 138.8(9) . 2_656
N4 Cu1 N2 139.6(4) . .
N4 Cu1 N1 126.8(4) . .
N2 Cu1 N1 82.2(3) . .
N4 Cu1 N3 77.2(2) . .
N2 Cu1 N3 115.7(4) . .
N1 Cu1 N3 119.0(3) . .
N5 Cu2 N8 144.4(4) . .
N5 Cu2 N6 81.3(3) . .
N8 Cu2 N6 107.0(4) . .
N5 Cu2 N7 118.9(4) . .
N8 Cu2 N7 83.4(3) . .
N6 Cu2 N7 128.7(4) . .
N12 Cu3 N11 79.1(12) . .
N12 Cu3 I2 106.0(13) . .
N11 Cu3 I2 127.5(4) . .
N12 Cu3 I1 111.9(14) . .
N11 Cu3 I1 114.8(3) . .
I2 Cu3 I1 111.2(2) . .
N12 Cu3 Cu4 150.8(13) . .
N11 Cu3 Cu4 130.1(3) . .
I2 Cu3 Cu4 60.35(18) . .
I1 Cu3 Cu4 58.48(17) . .
N12 Cu3 I2 129.7(14) . 2_566
N11 Cu3 I2 85.6(3) . 2_566
I2 Cu3 I2 50.3(3) . 2_566
I1 Cu3 I2 118.05(18) . 2_566
Cu4 Cu3 I2 64.0(2) . 2_566
N10 Cu4 N9 83.7(3) . .
N10 Cu4 I1 126.5(3) . .
N9 Cu4 I1 115.7(3) . .
N10 Cu4 I2 118.3(4) . .
N9 Cu4 I2 90.5(3) . .
I1 Cu4 I2 111.3(2) . .
N10 Cu4 Cu3 135.4(3) . .
N9 Cu4 Cu3 137.0(3) . .
I1 Cu4 Cu3 60.64(17) . .
I2 Cu4 Cu3 58.31(18) . .
N10 Cu4 I2 83.2(3) . 2_566
N9 Cu4 I2 121.5(3) . 2_566
I1 Cu4 I2 117.77(17) . 2_566
I2 Cu4 I2 49.2(3) . 2_566
Cu3 Cu4 I2 61.5(2) . 2_566
Cu4 I1 Cu3 60.89(16) . .
I2 I2 Cu3 71.4(3) 2_566 .
I2 I2 Cu4 72.2(3) 2_566 .
Cu3 I2 Cu4 61.34(18) . .
I2 I2 Cu3 58.3(3) 2_566 2_566
Cu3 I2 Cu3 129.7(3) . 2_566
Cu4 I2 Cu3 100.5(3) . 2_566
I2 I2 Cu4 58.6(3) 2_566 2_566
Cu3 I2 Cu4 100.2(2) . 2_566
Cu4 I2 Cu4 130.8(3) . 2_566
Cu3 I2 Cu4 54.45(18) 2_566 2_566
N1 C1 C2 123(4) . .
N1 C1 H1A 118.3 . .
C2 C1 H1A 118.2 . .
C3 C2 C1 121(4) . .
C3 C2 H2A 119.6 . .
C1 C2 H2A 119.6 . .
C2 C3 C4 125(4) . .
C2 C3 H3A 117.3 . .
C4 C3 H3A 117.3 . .
C5 C4 C3 134(4) . .
C5 C4 C12 115(3) . .
C3 C4 C12 110(4) . .
C4 C5 C6 129(4) . .
C4 C5 H5A 115.3 . .
C6 C5 H5A 115.3 . .
C7 C6 C5 117(4) . .
C7 C6 H6A 121.5 . .
C5 C6 H6A 121.5 . .
C8 C7 C6 124(4) . .
C8 C7 C11 117(3) . .
C6 C7 C11 118(4) . .
C7 C8 C9 128(4) . .
C7 C8 H8A 116.1 . .
C9 C8 H8A 116.1 . .
C8 C9 C10 117(4) . .
C8 C9 H9A 121.4 . .
C10 C9 H9A 121.4 . .
N2 C10 C9 118(3) . .
N2 C10 H10A 120.9 . .
C9 C10 H10A 120.9 . .
C12 C11 N2 118(2) . .
C12 C11 C7 124(3) . .
N2 C11 C7 117(3) . .
C11 C12 N1 119(2) . .
C11 C12 C4 116(3) . .
N1 C12 C4 125(2) . .
N3 C13 C14 117(5) . .
N3 C13 H13A 121.5 . .
C14 C13 H13A 121.5 . .
C15 C14 C13 117(6) . .
C15 C14 H14A 121.7 . .
C13 C14 H14A 121.7 . .
C14 C15 C16 123(4) . .
C14 C15 H15A 118.5 . .
C16 C15 H15A 118.5 . .
C24 C16 C15 116(4) . .
C24 C16 C17 117(3) . .
C15 C16 C17 127(3) . .
C18 C17 C16 123(3) . .
C18 C17 H17A 118.3 . .
C16 C17 H17A 118.4 . .
C17 C18 C19 116(4) . .
C17 C18 H18A 122.0 . .
C19 C18 H18A 122.0 . .
C23 C19 C20 117(3) . .
C23 C19 C18 124(3) . .
C20 C19 C18 118(3) . .
C19 C20 C21 121(3) . .
C19 C20 H20A 119.3 . .
C21 C20 H20A 119.3 . .
C20 C21 C22 112(4) . .
C20 C21 H21A 124.1 . .
C22 C21 H21A 124.1 . .
N4 C22 C21 126(3) . .
N4 C22 H22A 117.2 . .
C21 C22 H22A 117.2 . .
C19 C23 N4 126(3) . .
C19 C23 C24 121(2) . .
N4 C23 C24 113(2) . .
N3 C24 C16 123(3) . .
N3 C24 C23 117.3(19) . .
C16 C24 C23 119(3) . .
N5 C25 C26 123(2) . .
N5 C25 H25A 118.6 . .
C26 C25 H25A 118.6 . .
C27 C26 C25 118(3) . .
C27 C26 H26A 121.0 . .
C25 C26 H26A 121.0 . .
C26 C27 C28 121(2) . .
C26 C27 H27A 119.4 . .
C28 C27 H27A 119.4 . .
C27 C28 C29 126(2) . .
C27 C28 C36 118(2) . .
C29 C28 C36 116(2) . .
C30 C29 C28 122.4(19) . .
C30 C29 H29A 118.8 . .
C28 C29 H29A 118.8 . .
C29 C30 C31 123(2) . .
C29 C30 H30A 118.3 . .
C31 C30 H30A 118.3 . .
C30 C31 C35 118(2) . .
C30 C31 C32 126(2) . .
C35 C31 C32 116(2) . .
C33 C32 C31 118(3) . .
C33 C32 H32A 121.0 . .
C31 C32 H32A 121.0 . .
C34 C33 C32 116(3) . .
C34 C33 H33A 121.8 . .
C32 C33 H33A 121.9 . .
N6 C34 C33 131(2) . .
N6 C34 H34A 114.6 . .
C33 C34 H34A 114.6 . .
N6 C35 C36 117.5(19) . .
N6 C35 C31 122(2) . .
C36 C35 C31 120(2) . .
N5 C36 C35 118.7(17) . .
N5 C36 C28 122(2) . .
C35 C36 C28 120(2) . .
N7 C37 C38 119(2) . .
N7 C37 H37A 120.6 . .
C38 C37 H37A 120.6 . .
C39 C38 C37 118(3) . .
C39 C38 H38A 120.8 . .
C37 C38 H38A 120.8 . .
C38 C39 C40 121(3) . .
C38 C39 H39A 119.3 . .
C40 C39 H39A 119.3 . .
C48 C40 C39 118(3) . .
C48 C40 C41 118(2) . .
C39 C40 C41 124(3) . .
C42 C41 C40 122(2) . .
C42 C41 H41A 119.2 . .
C40 C41 H41A 119.2 . .
C41 C42 C43 121(3) . .
C41 C42 H42A 119.5 . .
C43 C42 H42A 119.5 . .
C42 C43 C47 119(3) . .
C42 C43 C44 126(3) . .
C47 C43 C44 115(2) . .
C45 C44 C43 121(2) . .
C45 C44 H44A 119.4 . .
C43 C44 H44A 119.4 . .
C46 C45 C44 118(3) . .
C46 C45 H45A 121.0 . .
C44 C45 H45A 121.0 . .
C45 C46 N8 131(3) . .
C45 C46 H46A 114.3 . .
N8 C46 H46A 114.3 . .
C43 C47 C48 122.2(19) . .
C43 C47 N8 121.1(18) . .
C48 C47 N8 116.7(16) . .
N7 C48 C40 118.1(19) . .
N7 C48 C47 122.9(18) . .
C40 C48 C47 118(2) . .
N9 C49 C50 120.4(12) . .
N9 C49 H49A 119.8 . .
C50 C49 H49A 119.8 . .
C49 C50 C51 120.0 . .
C49 C50 H50A 120.0 . .
C51 C50 H50A 120.0 . .
C52 C51 C50 120.0 . .
C52 C51 H51A 120.0 . .
C50 C51 H51A 120.0 . .
C60 C52 C51 115.4(11) . .
C60 C52 C53 123(2) . .
C51 C52 C53 121.5(19) . .
C54 C53 C52 109(2) . .
C54 C53 H53A 125.6 . .
C52 C53 H53A 125.6 . .
C55 C54 C53 141.3(11) . .
C55 C54 H54A 109.4 . .
C53 C54 H54A 109.4 . .
C54 C55 C56 134.3 . .
C54 C55 C59 105.6 . .
C56 C55 C59 120.0 . .
C55 C56 C57 120.0 . .
C55 C56 H56A 120.0 . .
C57 C56 H56A 120.0 . .
C58 C57 C56 120.0 . .
C58 C57 H57A 120.0 . .
C56 C57 H57A 120.0 . .
N10 C58 C57 120.1(6) . .
N10 C58 H58A 119.7 . .
C57 C58 H58A 120.2 . .
C60 C59 C55 126.4 . .
C60 C59 N10 114.1(4) . .
C55 C59 N10 119.5(4) . .
C52 C60 N9 125.2(14) . .
C52 C60 C59 114.4(11) . .
N9 C60 C59 120.3(6) . .
N11 C61 C62 119.7(6) . .
N11 C61 H61A 120.5 . .
C62 C61 H61A 119.9 . .
C63 C62 C61 120.0 . .
C63 C62 H62A 120.0 . .
C61 C62 H62A 120.0 . .
C62 C63 C64 120.0 . .
C62 C63 H63A 120.0 . .
C64 C63 H63A 120.0 . .
C72 C64 C63 119.7(4) . .
C72 C64 C65 107(2) . .
C63 C64 C65 133(2) . .
C66 C65 C64 127(3) . .
C66 C65 H65A 116.4 . .
C64 C65 H65A 116.4 . .
C67 C66 C65 124.6(13) . .
C67 C66 H66A 117.7 . .
C65 C66 H66A 117.7 . .
C66 C67 C71 114.6 . .
C66 C67 C68 125.3 . .
C71 C67 C68 120.0 . .
C69 C68 C67 120.0 . .
C69 C68 H68A 120.0 . .
C67 C68 H68A 120.0 . .
C70 C69 C68 120.0 . .
C70 C69 H69A 120.0 . .
C68 C69 H69A 120.0 . .
C69 C70 N12 122.5(15) . .
C69 C70 H70A 118.6 . .
N12 C70 H70A 118.9 . .
C72 C71 C67 123.2 . .
C72 C71 N12 113.0(16) . .
C67 C71 N12 123.7(16) . .
C64 C72 C71 123.1(4) . .
C64 C72 N11 120.3(4) . .
C71 C72 N11 116.5 . .
C1 N1 C12 114(3) . .
C1 N1 Cu1 136(2) . .
C12 N1 Cu1 108.8(11) . .
C10 N2 C11 121(2) . .
C10 N2 Cu1 127.9(17) . .
C11 N2 Cu1 110.1(12) . .
C24 N3 C13 122(2) . .
C24 N3 Cu1 114.5(13) . .
C13 N3 Cu1 122(2) . .
C22 N4 C23 117(2) . .
C22 N4 Cu1 125.9(13) . .
C23 N4 Cu1 117.4(15) . .
C36 N5 C25 118.2(14) . .
C36 N5 Cu2 112.5(10) . .
C25 N5 Cu2 129.3(11) . .
C34 N6 C35 116.4(17) . .
C34 N6 Cu2 133.5(13) . .
C35 N6 Cu2 109.9(11) . .
C37 N7 C48 124.7(16) . .
C37 N7 Cu2 128.3(13) . .
C48 N7 Cu2 106.8(10) . .
C46 N8 C47 112.7(14) . .
C46 N8 Cu2 137.2(12) . .
C47 N8 Cu2 109.5(9) . .
C49 N9 C60 118.9(14) . .
C49 N9 Cu4 133.0(12) . .
C60 N9 Cu4 108.1(6) . .
C58 N10 C59 120.4(7) . .
C58 N10 Cu4 125.9(6) . .
C59 N10 Cu4 113.6(4) . .
C61 N11 C72 120.3(6) . .
C61 N11 Cu3 130.3(7) . .
C72 N11 Cu3 109.1(2) . .

loop_
_geom_bond_atom_site_label_1
_geom_bond_atom_site_label_2
_geom_bond_distance
_geom_bond_site_symmetry_2
N12 C71 1.42(4) .
N12 C70 1.46(4) .
N12 Cu3 1.83(4) .
W1 O16 1.695(19) .
W1 O20 1.853(19) .
W1 O13 1.894(15) .
W1 O11 1.900(19) .
W1 O18 1.97(2) .
W1 O2 2.40(2) .
W1 O3 2.53(2) .
W2 O9 1.715(16) .
W2 O17 1.85(2) 2_656
W2 O15 1.92(2) .
W2 O20 1.95(2) .
W2 O19 1.96(2) 2_656
W2 O1 2.50(2) 2_656
W3 O5 1.688(15) .
W3 O8 1.89(2) .
W3 O13 1.903(15) .
W3 O17 1.928(17) .
W3 O21 2.02(3) .
W3 O1 2.44(2) .
W4 O7 1.693(16) .
W4 O19 1.878(15) .
W4 O21 1.88(3) .
W4 O12 1.900(13) .
W4 O22 1.921(15) 2_656
W4 O1 2.38(3) .
W5 O14 1.689(19) .
W5 O22 1.884(15) .
W5 O8 1.891(17) .
W5 O11 1.893(14) .
W5 O6 1.903(13) 2_656
W5 O3 2.42(3) .
W5 O4 2.54(2) .
W6 O10 1.665(15) .
W6 O18 1.846(19) .
W6 O15 1.874(18) .
W6 O12 1.904(14) .
W6 O6 1.915(14) .
W6 O2 2.33(2) .
P1 O4 1.30(2) 2_656
P1 O4 1.30(2) .
P1 O3 1.44(2) .
P1 O3 1.44(2) 2_656
P1 O1 1.59(2) 2_656
P1 O1 1.59(2) .
P1 O2 1.613(18) .
P1 O2 1.613(18) 2_656
O1 O4 1.70(3) 2_656
O1 W2 2.50(2) 2_656
O2 O4 1.67(3) 2_656
O2 O3 1.78(3) .
O3 O4 1.39(3) .
O4 O2 1.67(3) 2_656
O4 O1 1.70(3) 2_656
O6 W5 1.903(13) 2_656
O17 W2 1.85(2) 2_656
O19 W2 1.96(2) 2_656
O22 W4 1.921(15) 2_656
Cu1 N4 1.973(8) .
Cu1 N2 2.013(7) .
Cu1 N1 2.051(8) .
Cu1 N3 2.119(8) .
Cu2 N5 2.011(7) .
Cu2 N8 2.031(7) .
Cu2 N6 2.072(8) .
Cu2 N7 2.143(7) .
Cu3 N11 2.172(8) .
Cu3 I2 2.559(8) .
Cu3 I1 2.633(6) .
Cu3 Cu4 2.639(5) .
Cu3 I2 2.852(9) 2_566
Cu4 N10 1.951(8) .
Cu4 N9 2.035(7) .
Cu4 I1 2.575(6) .
Cu4 I2 2.614(7) .
Cu4 I2 2.916(9) 2_566
I2 I2 2.316(13) 2_566
I2 Cu3 2.852(9) 2_566
I2 Cu4 2.916(9) 2_566
C1 N1 1.34(4) .
C1 C2 1.408(10) .
C1 H1A 0.9300 .
C2 C3 1.31(6) .
C2 H2A 0.9300 .
C3 C4 1.37(5) .
C3 H3A 0.9300 .
C4 C5 1.34(5) .
C4 C12 1.53(4) .
C5 C6 1.396(10) .
C5 H5A 0.9300 .
C6 C7 1.35(4) .
C6 H6A 0.9300 .
C7 C8 1.21(5) .
C7 C11 1.52(4) .
C8 C9 1.37(5) .
C8 H8A 0.9300 .
C9 C10 1.44(5) .
C9 H9A 0.9300 .
C10 N2 1.36(3) .
C10 H10A 0.9300 .
C11 C12 1.34(4) .
C11 N2 1.39(2) .
C12 N1 1.39(3) .
C13 N3 1.33(4) .
C13 C14 1.50(6) .
C13 H13A 0.9300 .
C14 C15 1.20(6) .
C14 H14A 0.9300 .
C15 C16 1.42(6) .
C15 H15A 0.9300 .
C16 C24 1.36(4) .
C16 C17 1.52(6) .
C17 C18 1.34(6) .
C17 H17A 0.9300 .
C18 C19 1.44(4) .
C18 H18A 0.9300 .
C19 C23 1.32(4) .
C19 C20 1.37(5) .
C20 C21 1.43(4) .
C20 H20A 0.9300 .
C21 C22 1.47(4) .
C21 H21A 0.9300 .
C22 N4 1.26(3) .
C22 H22A 0.9300 .
C23 N4 1.35(2) .
C23 C24 1.47(4) .
C24 N3 1.21(3) .
C25 N5 1.34(3) .
C25 C26 1.48(4) .
C25 H25A 0.9300 .
C26 C27 1.33(4) .
C26 H26A 0.9300 .
C27 C28 1.38(3) .
C27 H27A 0.9300 .
C28 C29 1.43(3) .
C28 C36 1.48(3) .
C29 C30 1.33(3) .
C29 H29A 0.9300 .
C30 C31 1.38(3) .
C30 H30A 0.9300 .
C31 C35 1.45(3) .
C31 C32 1.45(4) .
C32 C33 1.44(4) .
C32 H32A 0.9300 .
C33 C34 1.32(4) .
C33 H33A 0.9300 .
C34 N6 1.29(4) .
C34 H34A 0.9300 .
C35 N6 1.36(2) .
C35 C36 1.39(3) .
C36 N5 1.33(2) .
C37 N7 1.29(2) .
C37 C38 1.44(4) .
C37 H37A 0.9300 .
C38 C39 1.29(5) .
C38 H38A 0.9300 .
C39 C40 1.44(4) .
C39 H39A 0.9300 .
C40 C48 1.37(3) .
C40 C41 1.48(4) .
C41 C42 1.29(4) .
C41 H41A 0.9300 .
C42 C43 1.38(3) .
C42 H42A 0.9300 .
C43 C47 1.39(3) .
C43 C44 1.47(4) .
C44 C45 1.31(4) .
C44 H44A 0.9300 .
C45 C46 1.27(4) .
C45 H45A 0.9300 .
C46 N8 1.31(3) .
C46 H46A 0.9300 .
C47 C48 1.39(3) .
C47 N8 1.451(19) .
C48 N7 1.34(2) .
C49 N9 1.29(3) .
C49 C50 1.3898 .
C49 H49A 0.9300 .
C50 C51 1.3901 .
C50 H50A 0.9300 .
C51 C52 1.3900 .
C51 H51A 0.9300 .
C52 C60 1.34(3) .
C52 C53 1.409(10) .
C53 C54 1.28(4) .
C53 H53A 0.9300 .
C54 C55 1.2531 .
C54 H54A 0.9300 .
C55 C56 1.3900 .
C55 C59 1.3901 .
C56 C57 1.3901 .
C56 H56A 0.9300 .
C57 C58 1.3900 .
C57 H57A 0.9301 .
C58 N10 1.374(12) .
C58 H58A 0.9299 .
C59 C60 1.3881 .
C59 N10 1.400(16) .
C60 N9 1.386(10) .
C61 N11 1.376(10) .
C61 C62 1.3900 .
C61 H61A 0.9300 .
C62 C63 1.3898 .
C62 H62A 0.9300 .
C63 C64 1.3901 .
C63 H63A 0.9301 .
C64 C72 1.376(16) .
C64 C65 1.404(10) .
C65 C66 1.37(4) .
C65 H65A 0.9300 .
C66 C67 1.1937 .
C66 H66A 0.9300 .
C67 C71 1.3898 .
C67 C68 1.3901 .
C68 C69 1.3900 .
C68 H68A 0.9298 .
C69 C70 1.3899 .
C69 H69A 0.9299 .
C70 H70A 0.9299 .
C71 C72 1.3861 .
C72 N11 1.3901 .
